data_4029565
loop_
_publ_author_name
'El-Faham, Ayman'
'Albericio, Fernando'

_publ_section_title
;
 Morpholine-based immonium and halogenoamidinium salts as coupling
 reagents in Peptide synthesis1.
;
_journal_issue 7
_journal_name_full 'The Journal of organic chemistry'
_journal_page_first 2731
_journal_page_last 2737
_journal_paper_doi 10.1021/jo702622c
_journal_volume 73
_journal_year 2008
_chemical_compound_source 'synthesis as described'
_chemical_formula_moiety 'C13 H18 N5 O2, F6 P'
_chemical_formula_sum 'C13 H18 F6 N5 O2 P'
_chemical_formula_weight 421.29
_chemical_name_systematic
;
 ?
;
_space_group_IT_number 14
_symmetry_cell_setting monoclinic
_symmetry_Int_Tables_number 14
_symmetry_space_group_name_Hall '-P 2ybc'
_symmetry_space_group_name_H-M 'P 1 21/c 1'
_atom_sites_solution_hydrogens geom
_atom_sites_solution_primary direct
_atom_sites_solution_secondary difmap
_audit_creation_date 2006-08-21T10:30:05-00:00
_audit_creation_method 'WinGX routine CIF_UPDATE'
_cell_angle_alpha 90
_cell_angle_beta 103.4190(10)
_cell_angle_gamma 90
_cell_formula_units_Z 4
_cell_length_a 6.12000(10)
_cell_length_b 23.9910(5)
_cell_length_c 11.7260(3)
_cell_measurement_reflns_used 4248
_cell_measurement_temperature 100(2)
_cell_measurement_theta_max 28.93
_cell_measurement_theta_min 3.11
_cell_measurement_wavelength 0.71073
_cell_volume 1674.67(6)
_computing_cell_refinement 'Bruker APEXII'
_computing_data_collection 'Bruker APEXII'
_computing_data_reduction 'Bruker XPREP'
_computing_molecular_graphics 'Ortep-3 for Windows (Farrugia, 1997)'
_computing_publication_material 'WinGX publication routines (Farrugia, 1999)'
_computing_structure_refinement 'SHELXL-97 (Sheldrick, 1997)'
_computing_structure_solution 'SIR97 (Giacovazzo et al, 1997)'
_diffrn_ambient_temperature 100(2)
_diffrn_measured_fraction_theta_full 0.990
_diffrn_measured_fraction_theta_max 0.990
_diffrn_measurement_device 'four-circle diffractometer'
_diffrn_measurement_device_type 'BRUKER APPEX-II CCD'
_diffrn_measurement_method 'omega and phi scans'
_diffrn_radiation_monochromator graphite
_diffrn_radiation_probe x-ray
_diffrn_radiation_source 'fine-focus sealed tube'
_diffrn_radiation_type MoK\a
_diffrn_radiation_wavelength 0.7107
_diffrn_reflns_av_R_equivalents 0.0438
_diffrn_reflns_av_unetI/netI 0.0433
_diffrn_reflns_limit_h_max 8
_diffrn_reflns_limit_h_min -8
_diffrn_reflns_limit_k_max 29
_diffrn_reflns_limit_k_min 0
_diffrn_reflns_limit_l_max 16
_diffrn_reflns_limit_l_min 0
_diffrn_reflns_number 4945
_diffrn_reflns_theta_full 30.13
_diffrn_reflns_theta_max 30.13
_diffrn_reflns_theta_min 1.98
_exptl_absorpt_coefficient_mu 0.249
_exptl_absorpt_correction_T_max 0.9901
_exptl_absorpt_correction_T_min 0.9026
_exptl_absorpt_correction_type multi-scan
_exptl_absorpt_process_details 'BRUKER SADABS'
_exptl_crystal_colour colourless
_exptl_crystal_density_diffrn 1.671
_exptl_crystal_density_method 'not measured'
_exptl_crystal_description prism
_exptl_crystal_F_000 864
_exptl_crystal_size_max 0.42
_exptl_crystal_size_mid 0.14
_exptl_crystal_size_min 0.04
_refine_diff_density_max 0.349
_refine_diff_density_min -0.406
_refine_diff_density_rms 0.064
_refine_ls_extinction_coef 0.0005(5)
_refine_ls_extinction_expression Fc^*^=kFc[1+0.001xFc^2^\l^3^/sin(2\q)]^-1/4^
_refine_ls_extinction_method SHELXL
_refine_ls_goodness_of_fit_ref 1.065
_refine_ls_hydrogen_treatment constr
_refine_ls_matrix_type full
_refine_ls_number_parameters 247
_refine_ls_number_reflns 4945
_refine_ls_number_restraints 0
_refine_ls_restrained_S_all 1.065
_refine_ls_R_factor_all 0.0644
_refine_ls_R_factor_gt 0.0412
_refine_ls_shift/su_max 0.001
_refine_ls_shift/su_mean 0
_refine_ls_structure_factor_coef Fsqd
_refine_ls_weighting_details 'calc w=1/[\s^2^(Fo^2^)+(0.0472P)^2^+0.2196P] where P=(Fo^2^+2Fc^2^)/3'
_refine_ls_weighting_scheme calc
_refine_ls_wR_factor_gt 0.0912
_refine_ls_wR_factor_ref 0.0978
_reflns_number_gt 3363
_reflns_number_total 4660
_reflns_threshold_expression >2sigma(I)
_cod_data_source_file jo702622c-file002.cif
_cod_data_source_block fa04fw1n
_cod_depositor_comments
;
The following automatic conversions were performed:
'_diffrn_radiation_monochromador' tag replaced with
'_diffrn_radiation_monochromator'.

Automatic conversion script
Id: cif_correct_tags 1440 2010-10-19 06:21:57Z saulius 
;
_cod_database_code 4029565

loop_
_symmetry_equiv_pos_as_xyz
'x, y, z'
'-x, y+1/2, -z+1/2'
'-x, -y, -z'
'x, -y-1/2, z-1/2'

loop_
_atom_site_label
_atom_site_type_symbol
_atom_site_fract_x
_atom_site_fract_y
_atom_site_fract_z
_atom_site_U_iso_or_equiv
_atom_site_adp_type
_atom_site_occupancy
_atom_site_symmetry_multiplicity
_atom_site_calc_flag
_atom_site_refinement_flags
N1 N 0.7273(2) 0.09800(6) 0.60240(11) 0.0121(3) Uani 1 1 d .
N2 N 0.9301(2) 0.07005(6) 0.62712(12) 0.0139(3) Uani 1 1 d .
N3 N 1.0005(2) 0.07268(6) 0.52963(12) 0.0133(3) Uani 1 1 d .
C4 C 0.8498(2) 0.10157(7) 0.44029(14) 0.0130(3) Uani 1 1 d .
C5 C 0.8600(3) 0.11409(7) 0.32590(14) 0.0163(4) Uani 1 1 d .
H5 H 0.9825 0.1028 0.2943 0.02 Uiso 1 1 calc R
C6 C 0.6809(3) 0.14395(8) 0.26113(14) 0.0171(4) Uani 1 1 d .
H6 H 0.6791 0.1536 0.1823 0.02 Uiso 1 1 calc R
C7 C 0.5003(3) 0.16043(8) 0.30954(14) 0.0167(4) Uani 1 1 d .
H7 H 0.3803 0.181 0.2621 0.02 Uiso 1 1 calc R
C8 C 0.4917(2) 0.14787(7) 0.42301(14) 0.0149(3) Uani 1 1 d .
H8 H 0.3692 0.159 0.4549 0.018 Uiso 1 1 calc R
C9 C 0.6735(2) 0.11791(7) 0.48843(13) 0.0127(3) Uani 1 1 d .
O10 O 1.18668(18) 0.05196(5) 0.52057(11) 0.0195(3) Uani 1 1 d .
C11 C 0.6132(2) 0.10739(7) 0.69103(13) 0.0113(3) Uani 1 1 d .
N12 N 0.5357(2) 0.15831(6) 0.69835(11) 0.0119(3) Uani 1 1 d .
C13 C 0.6497(3) 0.20863(7) 0.67022(15) 0.0168(4) Uani 1 1 d .
H13A H 0.7885 0.198 0.6477 0.025 Uiso 1 1 calc R
H13B H 0.6859 0.233 0.7391 0.025 Uiso 1 1 calc R
H13C H 0.5507 0.2284 0.6051 0.025 Uiso 1 1 calc R
C14 C 0.3376(3) 0.16904(8) 0.74555(15) 0.0171(4) Uani 1 1 d .
H14A H 0.2605 0.1338 0.7521 0.026 Uiso 1 1 calc R
H14B H 0.2353 0.1943 0.6929 0.026 Uiso 1 1 calc R
H14C H 0.3847 0.1862 0.8232 0.026 Uiso 1 1 calc R
N15 N 0.5886(2) 0.06529(6) 0.75927(11) 0.0115(3) Uani 1 1 d .
C16 C 0.5805(3) 0.00642(7) 0.72264(14) 0.0152(3) Uani 1 1 d .
H16A H 0.6197 0.0034 0.6456 0.018 Uiso 1 1 calc R
H16B H 0.4267 -0.0084 0.7146 0.018 Uiso 1 1 calc R
C17 C 0.7455(3) -0.02729(8) 0.81346(15) 0.0165(3) Uani 1 1 d .
H17A H 0.7325 -0.0672 0.7914 0.02 Uiso 1 1 calc R
H17B H 0.9006 -0.0151 0.8148 0.02 Uiso 1 1 calc R
O18 O 0.70399(19) -0.02066(5) 0.92685(10) 0.0176(3) Uani 1 1 d .
C19 C 0.7322(3) 0.03647(7) 0.96123(14) 0.0162(4) Uani 1 1 d .
H19A H 0.8858 0.0487 0.9594 0.019 Uiso 1 1 calc R
H19B H 0.7145 0.0405 1.0426 0.019 Uiso 1 1 calc R
C20 C 0.5621(3) 0.07326(7) 0.88057(13) 0.0132(3) Uani 1 1 d .
H20A H 0.4079 0.0629 0.8856 0.016 Uiso 1 1 calc R
H20B H 0.5878 0.1128 0.9039 0.016 Uiso 1 1 calc R
P30 P 1.02931(7) 0.19145(2) 0.99909(4) 0.01580(11) Uani 1 1 d .
F31 F 1.06681(18) 0.22767(5) 1.11713(10) 0.0319(3) Uani 1 1 d .
F32 F 0.98752(17) 0.13784(5) 1.07223(9) 0.0247(2) Uani 1 1 d .
F33 F 1.29154(15) 0.17737(5) 1.02706(9) 0.0280(3) Uani 1 1 d .
F34 F 0.76599(16) 0.20526(5) 0.97114(10) 0.0270(3) Uani 1 1 d .
F35 F 1.0722(2) 0.24478(5) 0.92649(12) 0.0425(3) Uani 1 1 d .
F36 F 0.98941(15) 0.15416(5) 0.88218(8) 0.0229(2) Uani 1 1 d .

loop_
_atom_site_aniso_label
_atom_site_aniso_U_11
_atom_site_aniso_U_22
_atom_site_aniso_U_33
_atom_site_aniso_U_23
_atom_site_aniso_U_13
_atom_site_aniso_U_12
N1 0.0113(5) 0.0147(8) 0.0106(6) 0.0032(5) 0.0036(5) 0.0030(5)
N2 0.0119(6) 0.0149(8) 0.0150(6) -0.0001(5) 0.0033(5) 0.0028(5)
N3 0.0120(6) 0.0132(8) 0.0152(6) -0.0010(5) 0.0044(5) 0.0010(5)
C4 0.0122(6) 0.0123(9) 0.0145(7) -0.0010(6) 0.0032(6) -0.0015(6)
C5 0.0170(7) 0.0189(11) 0.0150(8) -0.0022(6) 0.0079(6) -0.0036(6)
C6 0.0212(8) 0.0190(11) 0.0120(7) 0.0002(6) 0.0058(6) -0.0042(7)
C7 0.0172(7) 0.0173(10) 0.0143(7) 0.0021(6) 0.0011(6) -0.0013(6)
C8 0.0126(7) 0.0171(10) 0.0151(7) 0.0008(6) 0.0034(6) 0.0001(6)
C9 0.0138(7) 0.0137(10) 0.0110(7) 0.0006(6) 0.0036(6) -0.0021(6)
O10 0.0128(5) 0.0241(8) 0.0233(6) -0.0005(5) 0.0074(5) 0.0056(5)
C11 0.0089(6) 0.0151(10) 0.0098(7) 0.0001(6) 0.0020(5) -0.0008(6)
N12 0.0125(6) 0.0114(8) 0.0127(6) 0.0010(5) 0.0044(5) 0.0007(5)
C13 0.0205(8) 0.0110(10) 0.0194(8) 0.0019(7) 0.0057(6) -0.0015(6)
C14 0.0137(7) 0.0178(10) 0.0215(8) 0.0024(7) 0.0079(6) 0.0043(6)
N15 0.0146(6) 0.0088(8) 0.0111(6) 0.0002(5) 0.0032(5) -0.0004(5)
C16 0.0193(8) 0.0105(10) 0.0158(7) -0.0005(6) 0.0038(6) -0.0017(6)
C17 0.0183(7) 0.0123(10) 0.0197(8) 0.0013(7) 0.0063(6) 0.0015(6)
O18 0.0210(6) 0.0138(7) 0.0190(6) 0.0042(5) 0.0067(5) 0.0008(5)
C19 0.0174(7) 0.0179(11) 0.0134(7) 0.0034(6) 0.0037(6) 0.0016(6)
C20 0.0170(7) 0.0132(10) 0.0108(7) 0.0010(6) 0.0057(6) 0.0004(6)
P30 0.01194(18) 0.0182(3) 0.0166(2) -0.00217(18) 0.00211(15) -0.00174(16)
F31 0.0260(5) 0.0313(7) 0.0343(6) -0.0207(5) -0.0010(5) 0.0011(5)
F32 0.0333(6) 0.0235(7) 0.0194(5) 0.0006(4) 0.0105(4) -0.0021(5)
F33 0.0121(4) 0.0479(8) 0.0225(5) -0.0048(5) 0.0013(4) 0.0015(4)
F34 0.0149(4) 0.0332(7) 0.0309(6) -0.0093(5) 0.0013(4) 0.0047(4)
F35 0.0412(7) 0.0313(8) 0.0510(8) 0.0176(6) 0.0028(6) -0.0121(6)
F36 0.0175(4) 0.0377(7) 0.0140(5) -0.0057(4) 0.0047(4) -0.0014(4)

loop_
_atom_type_symbol
_atom_type_description
_atom_type_scat_dispersion_real
_atom_type_scat_dispersion_imag
_atom_type_scat_source
C C 0.0033 0.0016 'International Tables Vol C Tables 4.2.6.8 and 6.1.1.4'
H H 0 0 'International Tables Vol C Tables 4.2.6.8 and 6.1.1.4'
N N 0.0061 0.0033 'International Tables Vol C Tables 4.2.6.8 and 6.1.1.4'
O O 0.0106 0.006 'International Tables Vol C Tables 4.2.6.8 and 6.1.1.4'
F F 0.0171 0.0103 'International Tables Vol C Tables 4.2.6.8 and 6.1.1.4'
P P 0.1023 0.0942 'International Tables Vol C Tables 4.2.6.8 and 6.1.1.4'

loop_
_geom_angle_atom_site_label_1
_geom_angle_atom_site_label_2
_geom_angle_atom_site_label_3
_geom_angle
N2 N1 C9 111.76(12)
N2 N1 C11 120.11(12)
C9 N1 C11 127.87(13)
N3 N2 N1 104.74(12)
O10 N3 N2 122.42(13)
O10 N3 C4 125.19(13)
N2 N3 C4 112.38(12)
C9 C4 C5 123.06(15)
C9 C4 N3 105.90(14)
C5 C4 N3 131.03(14)
C6 C5 C4 115.81(15)
C6 C5 H5 122.1
C4 C5 H5 122.1
C5 C6 C7 121.34(15)
C5 C6 H6 119.3
C7 C6 H6 119.3
C8 C7 C6 122.46(15)
C8 C7 H7 118.8
C6 C7 H7 118.8
C7 C8 C9 116.06(15)
C7 C8 H8 122
C9 C8 H8 122
N1 C9 C4 105.22(13)
N1 C9 C8 133.52(15)
C4 C9 C8 121.26(15)
N15 C11 N12 125.16(14)
N15 C11 N1 118.33(14)
N12 C11 N1 116.51(14)
C11 N12 C14 121.82(14)
C11 N12 C13 123.31(13)
C14 N12 C13 114.66(13)
N12 C13 H13A 109.5
N12 C13 H13B 109.5
H13A C13 H13B 109.5
N12 C13 H13C 109.5
H13A C13 H13C 109.5
H13B C13 H13C 109.5
N12 C14 H14A 109.5
N12 C14 H14B 109.5
H14A C14 H14B 109.5
N12 C14 H14C 109.5
H14A C14 H14C 109.5
H14B C14 H14C 109.5
C11 N15 C16 123.92(13)
C11 N15 C20 122.50(14)
C16 N15 C20 113.58(13)
N15 C16 C17 109.52(13)
N15 C16 H16A 109.8
C17 C16 H16A 109.8
N15 C16 H16B 109.8
C17 C16 H16B 109.8
H16A C16 H16B 108.2
O18 C17 C16 111.27(13)
O18 C17 H17A 109.4
C16 C17 H17A 109.4
O18 C17 H17B 109.4
C16 C17 H17B 109.4
H17A C17 H17B 108
C17 O18 C19 109.62(13)
O18 C19 C20 111.22(13)
O18 C19 H19A 109.4
C20 C19 H19A 109.4
O18 C19 H19B 109.4
C20 C19 H19B 109.4
H19A C19 H19B 108
N15 C20 C19 108.14(13)
N15 C20 H20A 110.1
C19 C20 H20A 110.1
N15 C20 H20B 110.1
C19 C20 H20B 110.1
H20A C20 H20B 108.4
F35 P30 F33 89.84(7)
F35 P30 F32 179.72(7)
F33 P30 F32 89.88(6)
F35 P30 F34 90.42(7)
F33 P30 F34 179.72(7)
F32 P30 F34 89.86(6)
F35 P30 F31 91.02(7)
F33 P30 F31 90.09(6)
F32 P30 F31 88.94(6)
F34 P30 F31 90.01(6)
F35 P30 F36 90.14(7)
F33 P30 F36 90.22(6)
F32 P30 F36 89.90(6)
F34 P30 F36 89.67(6)
F31 P30 F36 178.80(7)

loop_
_geom_bond_atom_site_label_1
_geom_bond_atom_site_label_2
_geom_bond_distance
N1 N2 1.3811(17)
N1 C9 1.3850(19)
N1 C11 1.3982(19)
N2 N3 1.3137(18)
N3 O10 1.2697(16)
N3 C4 1.407(2)
C4 C9 1.385(2)
C4 C5 1.390(2)
C5 C6 1.380(2)
C5 H5 0.95
C6 C7 1.411(2)
C6 H6 0.95
C7 C8 1.377(2)
C7 H7 0.95
C8 C9 1.395(2)
C8 H8 0.95
C11 N15 1.319(2)
C11 N12 1.320(2)
N12 C14 1.4677(19)
N12 C13 1.469(2)
C13 H13A 0.98
C13 H13B 0.98
C13 H13C 0.98
C14 H14A 0.98
C14 H14B 0.98
C14 H14C 0.98
N15 C16 1.474(2)
N15 C20 1.4809(19)
C16 C17 1.519(2)
C16 H16A 0.99
C16 H16B 0.99
C17 O18 1.419(2)
C17 H17A 0.99
C17 H17B 0.99
O18 C19 1.428(2)
C19 C20 1.517(2)
C19 H19A 0.99
C19 H19B 0.99
C20 H20A 0.99
C20 H20B 0.99
P30 F35 1.5919(13)
P30 F33 1.5978(10)
P30 F32 1.5990(12)
P30 F34 1.6028(10)
P30 F31 1.6049(12)
P30 F36 1.6075(11)

loop_
_geom_torsion_atom_site_label_1
_geom_torsion_atom_site_label_2
_geom_torsion_atom_site_label_3
_geom_torsion_atom_site_label_4
_geom_torsion
C9 N1 N2 N3 -0.01(17)
C11 N1 N2 N3 -174.54(14)
N1 N2 N3 O10 178.63(14)
N1 N2 N3 C4 -0.12(17)
O10 N3 C4 C9 -178.51(15)
N2 N3 C4 C9 0.20(19)
O10 N3 C4 C5 0.7(3)
N2 N3 C4 C5 179.42(17)
C9 C4 C5 C6 -0.4(3)
N3 C4 C5 C6 -179.52(17)
C4 C5 C6 C7 0.1(3)
C5 C6 C7 C8 0.0(3)
C6 C7 C8 C9 0.3(3)
N2 N1 C9 C4 0.13(18)
C11 N1 C9 C4 174.13(15)
N2 N1 C9 C8 179.85(18)
C11 N1 C9 C8 -6.1(3)
C5 C4 C9 N1 -179.49(15)
N3 C4 C9 N1 -0.19(18)
C5 C4 C9 C8 0.7(3)
N3 C4 C9 C8 -179.95(15)
C7 C8 C9 N1 179.65(18)
C7 C8 C9 C4 -0.7(2)
N2 N1 C11 N15 -47.6(2)
C9 N1 C11 N15 138.86(16)
N2 N1 C11 N12 133.26(15)
C9 N1 C11 N12 -40.3(2)
N15 C11 N12 C14 -27.0(2)
N1 C11 N12 C14 152.08(14)
N15 C11 N12 C13 147.49(15)
N1 C11 N12 C13 -33.4(2)
N12 C11 N15 C16 151.47(15)
N1 C11 N15 C16 -27.6(2)
N12 C11 N15 C20 -27.4(2)
N1 C11 N15 C20 153.55(13)
C11 N15 C16 C17 129.33(15)
C20 N15 C16 C17 -51.73(17)
N15 C16 C17 O18 55.26(18)
C16 C17 O18 C19 -61.57(16)
C17 O18 C19 C20 63.31(16)
C11 N15 C20 C19 -128.42(15)
C16 N15 C20 C19 52.62(16)
O18 C19 C20 N15 -57.59(16)
